data_7121386
loop_
_publ_author_name
'Liu, Ce'
'Liang, Yujie'
'Zheng, Nian'
'Zhang, Bo-Sheng'
'Feng, Yuan'
'Bi, Siwei'
'Liang, Yong-Min'

_publ_section_title
;
 Synthesis of indolines via a palladium/norbornene-catalyzed reaction of
 aziridines with aryl iodides.
;
_journal_issue 27
_journal_name_full 'Chemical communications (Cambridge, England)'
_journal_page_first 3407
_journal_page_last 3410
_journal_paper_doi 10.1039/C8CC01062E
_journal_volume 54
_journal_year 2018
_chemical_formula_moiety 'C15 H14 N2 O4 S'
_chemical_formula_sum 'C15 H14 N2 O4 S'
_chemical_formula_weight 318.34
_chemical_name_systematic 6-nitro-1-tosylindoline
_space_group_crystal_system monoclinic
_space_group_IT_number 14
_space_group_name_Hall '-P 2yn'
_space_group_name_H-M_alt 'P 1 21/n 1'
_symmetry_space_group_name_Hall '-P 2yn'
_symmetry_space_group_name_H-M 'P 1 21/n 1'
_atom_sites_solution_hydrogens geom
_atom_sites_solution_primary direct
_atom_sites_solution_secondary difmap
_audit_creation_date 2016-11-14
_audit_creation_method
;
Olex2 1.2
(compiled 2016.09.09 svn.r3337 for OlexSys, GUI svn.r5227)
;
_audit_update_record
;
2018-01-09 deposited with the CCDC.
2018-03-12 downloaded from the CCDC.
;
_cell_angle_alpha 90.00
_cell_angle_beta 92.171(9)
_cell_angle_gamma 90.00
_cell_formula_units_Z 4
_cell_length_a 8.7131(9)
_cell_length_b 7.8152(8)
_cell_length_c 21.654(2)
_cell_measurement_reflns_used 903
_cell_measurement_temperature 291.37(10)
_cell_measurement_theta_max 23.6470
_cell_measurement_theta_min 3.7610
_cell_volume 1473.5(3)
_computing_cell_refinement
;
CrysAlisPro, Agilent Technologies,
Version 1.171.36.32 (release 02-08-2013 CrysAlis171 .NET)
(compiled Aug  2 2013,16:46:58)
;
_computing_data_collection
;
CrysAlisPro, Agilent Technologies,
Version 1.171.36.32 (release 02-08-2013 CrysAlis171 .NET)
(compiled Aug  2 2013,16:46:58)
;
_computing_data_reduction
;
CrysAlisPro, Agilent Technologies,
Version 1.171.36.32 (release 02-08-2013 CrysAlis171 .NET)
(compiled Aug  2 2013,16:46:58)
;
_computing_molecular_graphics 'Olex2 (Dolomanov et al., 2009)'
_computing_publication_material 'Olex2 (Dolomanov et al., 2009)'
_computing_structure_refinement 'ShelXL (Sheldrick, 2015)'
_computing_structure_solution 'ShelXS (Sheldrick, 2008)'
_diffrn_ambient_temperature 291.37(10)
_diffrn_detector_area_resol_mean 16.0733
_diffrn_measured_fraction_theta_full 0.997
_diffrn_measured_fraction_theta_max 0.997
_diffrn_measurement_details
;
#__ type_ start__ end____ width___ exp.time_
  1 omega  -96.00  -66.00   2.0000    5.0000
omega____ theta____ kappa____ phi______ frames
    -      -19.3492  178.0000   30.0000 15

#__ type_ start__ end____ width___ exp.time_
  2 omega  -47.00   67.00   2.0000    5.0000
omega____ theta____ kappa____ phi______ frames
    -       22.6305  -19.0000   90.0000 57

#__ type_ start__ end____ width___ exp.time_
  3 omega  -29.00   45.00   2.0000    5.0000
omega____ theta____ kappa____ phi______ frames
    -       22.6305  -57.0000    0.0000 37
;
_diffrn_measurement_device_type 'SuperNova, Dual, Cu at zero, Eos'
_diffrn_measurement_method '\w scans'
_diffrn_orient_matrix_UB_11 0.0695876000
_diffrn_orient_matrix_UB_12 0.0461295000
_diffrn_orient_matrix_UB_13 -0.0022016000
_diffrn_orient_matrix_UB_21 0.0306007000
_diffrn_orient_matrix_UB_22 -0.0671933000
_diffrn_orient_matrix_UB_23 -0.0178364000
_diffrn_orient_matrix_UB_31 -0.0291732000
_diffrn_orient_matrix_UB_32 0.0399310000
_diffrn_orient_matrix_UB_33 -0.0274301000
_diffrn_radiation_monochromator mirror
_diffrn_radiation_type MoK\a
_diffrn_radiation_wavelength 0.71073
_diffrn_reflns_av_R_equivalents 0.0332
_diffrn_reflns_av_unetI/netI 0.0635
_diffrn_reflns_limit_h_max 10
_diffrn_reflns_limit_h_min -10
_diffrn_reflns_limit_k_max 9
_diffrn_reflns_limit_k_min -9
_diffrn_reflns_limit_l_max 14
_diffrn_reflns_limit_l_min -26
_diffrn_reflns_number 5031
_diffrn_reflns_theta_full 25.50
_diffrn_reflns_theta_max 26.01
_diffrn_reflns_theta_min 3.50
_diffrn_source 'SuperNova (Mo) X-ray Source'
_exptl_absorpt_coefficient_mu 0.240
_exptl_absorpt_correction_T_max 1.00000
_exptl_absorpt_correction_T_min 0.96906
_exptl_absorpt_correction_type multi-scan
_exptl_absorpt_process_details
;
CrysAlisPro, Agilent Technologies,
Version 1.171.36.32 (release 02-08-2013 CrysAlis171 .NET)
(compiled Aug  2 2013,16:46:58)
Empirical absorption correction using spherical harmonics,
 implemented in SCALE3 ABSPACK scaling algorithm.
;
_exptl_crystal_colour 'clear dark yellow'
_exptl_crystal_colour_lustre clear
_exptl_crystal_colour_modifier dark
_exptl_crystal_colour_primary yellow
_exptl_crystal_density_diffrn 1.435
_exptl_crystal_density_method 'not measured'
_exptl_crystal_description block
_exptl_crystal_F_000 664
_exptl_crystal_size_max 0.25
_exptl_crystal_size_mid 0.24
_exptl_crystal_size_min 0.21
_refine_diff_density_max 0.215
_refine_diff_density_min -0.332
_refine_diff_density_rms 0.054
_refine_ls_extinction_method none
_refine_ls_goodness_of_fit_ref 1.107
_refine_ls_hydrogen_treatment constr
_refine_ls_matrix_type full
_refine_ls_number_parameters 200
_refine_ls_number_reflns 2900
_refine_ls_number_restraints 0
_refine_ls_restrained_S_all 1.107
_refine_ls_R_factor_all 0.0986
_refine_ls_R_factor_gt 0.0566
_refine_ls_shift/su_max 0.000
_refine_ls_shift/su_mean 0.000
_refine_ls_structure_factor_coef Fsqd
_refine_ls_weighting_details 'calc w=1/[\s^2^(Fo^2^)+(0.0382P)^2^+0.1656P] where P=(Fo^2^+2Fc^2^)/3'
_refine_ls_weighting_scheme calc
_refine_ls_wR_factor_gt 0.1092
_refine_ls_wR_factor_ref 0.1406
_reflns_number_gt 1801
_reflns_number_total 2900
_reflns_threshold_expression >2sigma(I)
_cod_data_source_file c8cc01062e2.cif
_cod_data_source_block liuce_1114_2
_cod_depositor_comments 'Adding full bibliography for 7121384--7121390.cif.'
_cod_database_code 7121386
_reflns_odcompleteness_completeness 99.57
_reflns_odcompleteness_iscentric 1
_reflns_odcompleteness_theta 26.32
_olex2_refinement_description
;
1. Fixed Uiso
 At 1.2 times of:
  All C(H) groups, All C(H,H) groups
 At 1.5 times of:
  All C(H,H,H) groups
2.a Secondary CH2 refined with riding coordinates:
 C7(H7A,H7B), C8(H8A,H8B)
2.b Aromatic/amide H refined with riding coordinates:
 C2(H2), C4(H4), C5(H5), C9(H9), C11(H11), C12(H12), C14(H14)
2.c Idealised Me refined as rotating group:
 C15(H15A,H15B,H15C)
;
_olex2_date_sample_data_collection 2016-11-14
_olex2_submission_special_instructions 'No special instructions were received'

loop_
_space_group_symop_id
_space_group_symop_operation_xyz
1 'x, y, z'
2 '-x+1/2, y+1/2, -z+1/2'
3 '-x, -y, -z'
4 'x-1/2, -y-1/2, z-1/2'

loop_
_atom_site_label
_atom_site_type_symbol
_atom_site_fract_x
_atom_site_fract_y
_atom_site_fract_z
_atom_site_U_iso_or_equiv
_atom_site_adp_type
_atom_site_occupancy
_atom_site_calc_flag
_atom_site_refinement_flags_posn
S1 S 0.09020(9) 0.66016(13) 0.13176(4) 0.0540(3) Uani 1 d .
O1 O 0.3840(5) 0.9441(4) -0.05823(16) 0.1426(16) Uani 1 d .
O2 O 0.5099(3) 0.7890(4) -0.11796(12) 0.0811(8) Uani 1 d .
O3 O 0.0645(3) 0.8192(3) 0.10018(10) 0.0620(7) Uani 1 d .
O4 O -0.0216(2) 0.5932(4) 0.17163(10) 0.0753(8) Uani 1 d .
N1 N 0.1107(3) 0.5132(3) 0.07874(10) 0.0481(7) Uani 1 d .
N2 N 0.4203(3) 0.8070(4) -0.07710(13) 0.0602(8) Uani 1 d .
C1 C 0.2055(3) 0.5300(4) 0.02716(12) 0.0392(7) Uani 1 d .
C2 C 0.2637(3) 0.6755(4) 0.00192(13) 0.0436(7) Uani 1 d .
H2 H 0.2454 0.7832 0.0184 0.052 Uiso 1 calc R
C3 C 0.3518(3) 0.6535(4) -0.04959(13) 0.0420(7) Uani 1 d .
C4 C 0.3791(3) 0.4982(4) -0.07595(13) 0.0491(8) Uani 1 d .
H4 H 0.4379 0.4896 -0.1108 0.059 Uiso 1 calc R
C5 C 0.3173(4) 0.3546(4) -0.04957(14) 0.0523(8) Uani 1 d .
H5 H 0.3337 0.2475 -0.0668 0.063 Uiso 1 calc R
C6 C 0.2319(3) 0.3691(4) 0.00205(13) 0.0438(7) Uani 1 d .
C7 C 0.1512(4) 0.2348(4) 0.03778(14) 0.0557(9) Uani 1 d .
H7A H 0.2197 0.1405 0.0484 0.067 Uiso 1 calc R
H7B H 0.0625 0.1910 0.0144 0.067 Uiso 1 calc R
C8 C 0.1030(4) 0.3289(5) 0.09540(15) 0.0631(10) Uani 1 d .
H8A H -0.0005 0.2971 0.1058 0.076 Uiso 1 calc R
H8B H 0.1724 0.3033 0.1303 0.076 Uiso 1 calc R
C9 C 0.2994(4) 0.5615(5) 0.22113(15) 0.0629(10) Uani 1 d .
H9 H 0.2288 0.4775 0.2310 0.075 Uiso 1 calc R
C10 C 0.2661(3) 0.6758(4) 0.17356(12) 0.0445(8) Uani 1 d .
C11 C 0.3710(3) 0.7989(4) 0.15944(13) 0.0454(8) Uani 1 d .
H11 H 0.3494 0.8754 0.1274 0.054 Uiso 1 calc R
C12 C 0.5080(3) 0.8093(4) 0.19261(14) 0.0489(8) Uani 1 d .
H12 H 0.5778 0.8942 0.1828 0.059 Uiso 1 calc R
C13 C 0.5453(3) 0.6964(4) 0.24042(14) 0.0475(8) Uani 1 d .
C14 C 0.4386(4) 0.5738(5) 0.25374(15) 0.0637(10) Uani 1 d .
H14 H 0.4605 0.4967 0.2856 0.076 Uiso 1 calc R
C15 C 0.6954(4) 0.7104(5) 0.27689(16) 0.0665(10) Uani 1 d .
H15A H 0.7789 0.6946 0.2498 0.100 Uiso 1 calc GR
H15B H 0.6999 0.6240 0.3084 0.100 Uiso 1 calc GR
H15C H 0.7031 0.8214 0.2957 0.100 Uiso 1 calc GR

loop_
_atom_site_aniso_label
_atom_site_aniso_U_11
_atom_site_aniso_U_22
_atom_site_aniso_U_33
_atom_site_aniso_U_23
_atom_site_aniso_U_13
_atom_site_aniso_U_12
S1 0.0450(5) 0.0715(7) 0.0457(5) -0.0086(4) 0.0063(4) 0.0009(5)
O1 0.250(4) 0.0372(18) 0.148(3) 0.0063(18) 0.104(3) -0.004(2)
O2 0.0827(18) 0.083(2) 0.0790(17) 0.0169(16) 0.0249(15) -0.0113(16)
O3 0.0651(15) 0.0641(17) 0.0564(14) -0.0076(12) -0.0033(12) 0.0215(13)
O4 0.0497(13) 0.118(2) 0.0596(14) -0.0102(15) 0.0212(11) -0.0126(14)
N1 0.0497(15) 0.0509(17) 0.0439(14) -0.0054(13) 0.0061(12) -0.0059(14)
N2 0.071(2) 0.054(2) 0.0558(17) 0.0091(16) 0.0055(16) -0.0030(17)
C1 0.0363(15) 0.0457(18) 0.0353(14) -0.0015(14) -0.0010(12) -0.0026(14)
C2 0.0514(18) 0.0367(18) 0.0423(16) -0.0072(14) -0.0011(14) 0.0040(15)
C3 0.0455(17) 0.0396(18) 0.0409(16) 0.0077(14) -0.0017(13) -0.0006(15)
C4 0.057(2) 0.044(2) 0.0466(17) -0.0010(16) 0.0069(15) 0.0076(17)
C5 0.066(2) 0.0368(19) 0.0550(19) -0.0050(16) 0.0081(17) 0.0073(17)
C6 0.0451(17) 0.0401(18) 0.0459(17) -0.0005(14) -0.0009(14) -0.0001(15)
C7 0.060(2) 0.047(2) 0.059(2) 0.0016(17) -0.0045(17) -0.0098(17)
C8 0.067(2) 0.062(2) 0.060(2) 0.0083(19) 0.0039(18) -0.014(2)
C9 0.061(2) 0.072(3) 0.055(2) 0.0130(19) 0.0013(16) -0.024(2)
C10 0.0481(17) 0.052(2) 0.0344(15) -0.0017(15) 0.0081(13) -0.0006(16)
C11 0.0579(19) 0.0408(18) 0.0375(16) 0.0028(14) 0.0050(14) -0.0016(16)
C12 0.0512(19) 0.047(2) 0.0484(18) -0.0038(16) 0.0069(15) -0.0094(17)
C13 0.0468(18) 0.052(2) 0.0436(17) -0.0088(16) 0.0035(14) 0.0080(16)
C14 0.073(2) 0.064(2) 0.053(2) 0.0186(19) -0.0060(18) -0.011(2)
C15 0.056(2) 0.078(3) 0.065(2) -0.005(2) -0.0039(17) 0.011(2)

loop_
_atom_type_symbol
_atom_type_description
_atom_type_scat_dispersion_real
_atom_type_scat_dispersion_imag
_atom_type_scat_source
C C 0.0033 0.0016 'International Tables Vol C Tables 4.2.6.8 and 6.1.1.4'
H H 0.0000 0.0000 'International Tables Vol C Tables 4.2.6.8 and 6.1.1.4'
N N 0.0061 0.0033 'International Tables Vol C Tables 4.2.6.8 and 6.1.1.4'
O O 0.0106 0.0060 'International Tables Vol C Tables 4.2.6.8 and 6.1.1.4'
S S 0.1246 0.1234 'International Tables Vol C Tables 4.2.6.8 and 6.1.1.4'

loop_
_geom_angle_atom_site_label_1
_geom_angle_atom_site_label_2
_geom_angle_atom_site_label_3
_geom_angle
O3 S1 N1 107.05(13)
O3 S1 C10 107.68(15)
O4 S1 O3 120.66(15)
O4 S1 N1 105.20(15)
O4 S1 C10 108.45(14)
N1 S1 C10 107.10(13)
C1 N1 S1 124.6(2)
C1 N1 C8 108.3(2)
C8 N1 S1 120.1(2)
O1 N2 O2 122.8(3)
O1 N2 C3 118.3(3)
O2 N2 C3 118.9(3)
C2 C1 N1 128.8(3)
C2 C1 C6 121.7(3)
C6 C1 N1 109.5(3)
C1 C2 H2 121.9
C1 C2 C3 116.3(3)
C3 C2 H2 121.9
C2 C3 N2 117.9(3)
C4 C3 N2 118.3(3)
C4 C3 C2 123.8(3)
C3 C4 H4 120.9
C3 C4 C5 118.3(3)
C5 C4 H4 120.9
C4 C5 H5 119.9
C6 C5 C4 120.2(3)
C6 C5 H5 119.9
C1 C6 C7 110.1(3)
C5 C6 C1 119.7(3)
C5 C6 C7 130.1(3)
C6 C7 H7A 111.0
C6 C7 H7B 111.0
C6 C7 C8 103.6(3)
H7A C7 H7B 109.0
C8 C7 H7A 111.0
C8 C7 H7B 111.0
N1 C8 C7 104.6(3)
N1 C8 H8A 110.8
N1 C8 H8B 110.8
C7 C8 H8A 110.8
C7 C8 H8B 110.8
H8A C8 H8B 108.9
C10 C9 H9 120.3
C14 C9 H9 120.3
C14 C9 C10 119.3(3)
C9 C10 S1 119.5(2)
C11 C10 S1 120.7(2)
C11 C10 C9 119.7(3)
C10 C11 H11 120.0
C10 C11 C12 120.0(3)
C12 C11 H11 120.0
C11 C12 H12 119.1
C11 C12 C13 121.8(3)
C13 C12 H12 119.1
C12 C13 C15 121.2(3)
C14 C13 C12 117.3(3)
C14 C13 C15 121.4(3)
C9 C14 H14 119.1
C13 C14 C9 121.9(3)
C13 C14 H14 119.1
C13 C15 H15A 109.5
C13 C15 H15B 109.5
C13 C15 H15C 109.5
H15A C15 H15B 109.5
H15A C15 H15C 109.5
H15B C15 H15C 109.5

loop_
_geom_bond_atom_site_label_1
_geom_bond_atom_site_label_2
_geom_bond_distance
S1 O3 1.432(2)
S1 O4 1.425(2)
S1 N1 1.639(3)
S1 C10 1.754(3)
O1 N2 1.193(4)
O2 N2 1.210(3)
N1 C1 1.420(3)
N1 C8 1.487(4)
N2 C3 1.476(4)
C1 C2 1.368(4)
C1 C6 1.392(4)
C2 H2 0.9300
C2 C3 1.388(4)
C3 C4 1.366(4)
C4 H4 0.9300
C4 C5 1.378(4)
C5 H5 0.9300
C5 C6 1.371(4)
C6 C7 1.495(4)
C7 H7A 0.9700
C7 H7B 0.9700
C7 C8 1.521(4)
C8 H8A 0.9700
C8 H8B 0.9700
C9 H9 0.9300
C9 C10 1.385(4)
C9 C14 1.383(4)
C10 C11 1.370(4)
C11 H11 0.9300
C11 C12 1.372(4)
C12 H12 0.9300
C12 C13 1.389(4)
C13 C14 1.374(4)
C13 C15 1.506(4)
C14 H14 0.9300
C15 H15A 0.9600
C15 H15B 0.9600
C15 H15C 0.9600

loop_
_geom_torsion_atom_site_label_1
_geom_torsion_atom_site_label_2
_geom_torsion_atom_site_label_3
_geom_torsion_atom_site_label_4
_geom_torsion
S1 N1 C1 C2 -18.7(4)
S1 N1 C1 C6 162.9(2)
S1 N1 C8 C7 -171.5(2)
S1 C10 C11 C12 180.0(2)
O1 N2 C3 C2 -7.9(5)
O1 N2 C3 C4 172.4(3)
O2 N2 C3 C2 172.5(3)
O2 N2 C3 C4 -7.1(4)
O3 S1 N1 C1 46.9(3)
O3 S1 N1 C8 -165.8(2)
O3 S1 C10 C9 162.1(3)
O3 S1 C10 C11 -18.2(3)
O4 S1 N1 C1 176.4(2)
O4 S1 N1 C8 -36.3(3)
O4 S1 C10 C9 30.0(3)
O4 S1 C10 C11 -150.3(3)
N1 S1 C10 C9 -83.0(3)
N1 S1 C10 C11 96.6(3)
N1 C1 C2 C3 -178.9(2)
N1 C1 C6 C5 178.1(2)
N1 C1 C6 C7 0.2(3)
N2 C3 C4 C5 178.9(3)
C1 N1 C8 C7 -19.4(3)
C1 C2 C3 N2 -178.3(3)
C1 C2 C3 C4 1.3(4)
C1 C6 C7 C8 -12.1(3)
C2 C1 C6 C5 -0.4(4)
C2 C1 C6 C7 -178.4(3)
C2 C3 C4 C5 -0.8(5)
C3 C4 C5 C6 -0.5(5)
C4 C5 C6 C1 1.1(5)
C4 C5 C6 C7 178.5(3)
C5 C6 C7 C8 170.3(3)
C6 C1 C2 C3 -0.7(4)
C6 C7 C8 N1 18.6(3)
C8 N1 C1 C2 -169.2(3)
C8 N1 C1 C6 12.4(3)
C9 C10 C11 C12 -0.4(5)
C10 S1 N1 C1 -68.3(3)
C10 S1 N1 C8 78.9(3)
C10 C9 C14 C13 0.1(5)
C10 C11 C12 C13 0.7(5)
C11 C12 C13 C14 -0.5(5)
C11 C12 C13 C15 -179.4(3)
C12 C13 C14 C9 0.1(5)
C14 C9 C10 S1 179.6(3)
C14 C9 C10 C11 0.0(5)
C15 C13 C14 C9 179.0(3)
